data_4004032
loop_
_publ_author_name
'J\;edrzejowski, Damian'
'Pander, Marzena'
'Nitek, Wojciech'
'Bury, Wojciech'
'Matoga, Dariusz'

_publ_section_title
;
 Turning Flexibility into Rigidity: Stepwise Locking of Interpenetrating
 Networks in a MOF Crystal through Click Reaction
;
_journal_issue 18
_journal_name_full 'Chemistry of Materials'
_journal_page_first 7509
_journal_page_last 7517
_journal_paper_doi 10.1021/acs.chemmater.1c02451
_journal_volume 33
_journal_year 2021
_chemical_formula_moiety 'C29 H20 Cd N8 O5'
_chemical_formula_sum 'C36 H30 Cd N8 O5'
_chemical_formula_weight 767.08
_chemical_name_common JUK-20-noh
_space_group_crystal_system monoclinic
_space_group_IT_number 13
_space_group_name_Hall '-P 2yc'
_space_group_name_H-M_alt 'P 1 2/c 1'
_atom_sites_solution_hydrogens mixed
_audit_creation_method SHELXL-2018/3
_cell_angle_alpha 90
_cell_angle_beta 94.9710(10)
_cell_angle_gamma 90
_cell_formula_units_Z 4
_cell_length_a 20.35360(10)
_cell_length_b 15.83220(10)
_cell_length_c 16.8859(2)
_cell_measurement_reflns_used 28733
_cell_measurement_temperature 120(2)
_cell_measurement_theta_max 29.343
_cell_measurement_theta_min 2.755
_cell_volume 5420.88(8)
_computing_cell_refinement 'CrysAlisPro 1.171.40.14e (Rigaku OD, 2018)'
_computing_data_collection 'CrysAlisPro 1.171.40.14e (Rigaku OD, 2018)'
_computing_data_reduction 'CrysAlisPro 1.171.40.14e (Rigaku OD, 2018)'
_computing_structure_refinement 'SHELXL-2018/3 (Sheldrick, 2018)'
_diffrn_ambient_temperature 293(2)
_diffrn_detector_area_resol_mean 10.3756
_diffrn_measured_fraction_theta_full 0.999
_diffrn_measured_fraction_theta_max 0.949
_diffrn_measurement_device 'four-circle diffractometer'
_diffrn_measurement_device_type 'SuperNova, Dual, Cu at home/near, Atlas'
_diffrn_measurement_method '\w scans'
_diffrn_radiation_type MoK\a
_diffrn_radiation_wavelength 0.71073
_diffrn_reflns_av_R_equivalents 0.0405
_diffrn_reflns_av_unetI/netI 0.0315
_diffrn_reflns_Laue_measured_fraction_full 0.999
_diffrn_reflns_Laue_measured_fraction_max 0.949
_diffrn_reflns_limit_h_max 27
_diffrn_reflns_limit_h_min -28
_diffrn_reflns_limit_k_max 21
_diffrn_reflns_limit_k_min -21
_diffrn_reflns_limit_l_max 23
_diffrn_reflns_limit_l_min -23
_diffrn_reflns_number 82055
_diffrn_reflns_point_group_measured_fraction_full 0.999
_diffrn_reflns_point_group_measured_fraction_max 0.949
_diffrn_reflns_theta_full 25.242
_diffrn_reflns_theta_max 29.708
_diffrn_reflns_theta_min 2.573
_diffrn_source 'micro-focus sealed X-ray tube'
_diffrn_source_type 'SuperNova (Mo) X-ray Source'
_exptl_absorpt_coefficient_mu 0.431
_exptl_absorpt_correction_T_max 1
_exptl_absorpt_correction_T_min 0.839
_exptl_absorpt_correction_type gaussian
_exptl_absorpt_process_details
;
        CrysAlisPro 1.171.40.14e (Rigaku Oxford Diffraction, 2018)
Numerical absorption correction based on gaussian integration over
                        a multifaceted crystal model
        Empirical absorption correction using spherical harmonics,
 implemented in SCALE3 ABSPACK scaling algorithm.
;
_exptl_crystal_colour 'clear light yellow'
_exptl_crystal_density_diffrn 0.825
_exptl_crystal_description prism
_exptl_crystal_F_000 1352
_exptl_crystal_size_max 0.189
_exptl_crystal_size_mid 0.143
_exptl_crystal_size_min 0.054
_refine_diff_density_max 2.279
_refine_diff_density_min -1.318
_refine_diff_density_rms 0.136
_refine_ls_extinction_method none
_refine_ls_goodness_of_fit_ref 1.069
_refine_ls_hydrogen_treatment mixed
_refine_ls_matrix_type full
_refine_ls_number_parameters 360
_refine_ls_number_reflns 14605
_refine_ls_number_restraints 6
_refine_ls_restrained_S_all 1.072
_refine_ls_R_factor_all 0.0959
_refine_ls_R_factor_gt 0.0746
_refine_ls_shift/su_max 10.371
_refine_ls_shift/su_mean 0.103
_refine_ls_structure_factor_coef Fsqd
_refine_ls_weighting_details 'w=1/[\s^2^(Fo^2^)+(0.1363P)^2^+11.9142P] where P=(Fo^2^+2Fc^2^)/3'
_refine_ls_weighting_scheme calc
_refine_ls_wR_factor_gt 0.2279
_refine_ls_wR_factor_ref 0.2502
_reflns_Friedel_coverage 0.000
_reflns_number_gt 10811
_reflns_number_total 14605
_reflns_threshold_expression 'I > 2\s(I)'
_cod_data_source_file JUK-20-noh-edited.cif
_cod_data_source_block shelx
_cod_original_sg_symbol_H-M 'P 2/c'
_cod_database_code 4004032
_shelx_shelxl_version_number 2018/3
_shelx_space_group_comment
;
The symmetry employed for this shelxl refinement is uniquely defined
by the following loop, which should always be used as a source of
symmetry information in preference to the above space-group names.
They are only intended as comments.
;
_shelx_estimated_absorpt_t_min 0.923
_shelx_estimated_absorpt_t_max 0.977

loop_
_space_group_symop_operation_xyz
'x, y, z'
'-x, y, -z+1/2'
'-x, -y, -z'
'x, -y, z-1/2'

loop_
_atom_site_label
_atom_site_type_symbol
_atom_site_fract_x
_atom_site_fract_y
_atom_site_fract_z
_atom_site_U_iso_or_equiv
_atom_site_adp_type
_atom_site_occupancy
_atom_site_site_symmetry_order
_atom_site_calc_flag
_atom_site_refinement_flags_posn
_atom_site_refinement_flags_adp
_atom_site_refinement_flags_occupancy
_atom_site_disorder_assembly
_atom_site_disorder_group
O1 O 0.82823(16) 1.1148(2) 0.3587(2) 0.0447(7) Uani 1 1 d . . . . .
O2 O 0.89970(16) 1.1245(2) 0.4643(2) 0.0483(8) Uani 1 1 d . . . . .
C3 C 0.8423(2) 1.1197(3) 0.4329(3) 0.0412(9) Uani 1 1 d . . . . .
C4 C 0.7866(4) 1.1149(7) 0.4878(5) 0.051(2) Uani 0.752(3) 1 d . . P A 1
C5 C 0.8008(3) 1.0988(6) 0.5675(5) 0.058(3) Uani 0.752(3) 1 d . . P A 1
H5 H 0.844359 1.097210 0.589331 0.070 Uiso 0.752(3) 1 calc R U P A 1
C6 C 0.7498(3) 1.0851(7) 0.6148(4) 0.069(3) Uani 0.752(3) 1 d . . P A 1
H6 H 0.759214 1.074908 0.668841 0.083 Uiso 0.752(3) 1 calc R U P A 1
C7 C 0.6841(3) 1.0861(8) 0.5827(4) 0.084(3) Uani 0.752(3) 1 d . . P A 1
C8 C 0.6704(3) 1.1085(8) 0.5039(4) 0.097(5) Uani 0.752(3) 1 d . . P A 1
H8 H 0.626866 1.113997 0.482644 0.117 Uiso 0.752(3) 1 calc R U P A 1
C9 C 0.7209(4) 1.1226(7) 0.4571(4) 0.073(4) Uani 0.752(3) 1 d . . P A 1
H9 H 0.711318 1.137559 0.404112 0.087 Uiso 0.752(3) 1 calc R U P A 1
C10 C 0.6327(3) 1.0617(9) 0.6329(5) 0.106(5) Uani 0.752(3) 1 d . . P A 1
H10 H 0.643893 1.047234 0.685703 0.127 Uiso 0.752(3) 1 calc R U P A 1
N11 N 0.5721(3) 1.0600(9) 0.6048(4) 0.114(4) Uani 0.752(3) 1 d . . P A 1
N12 N 0.5291(3) 1.0292(8) 0.6572(4) 0.121(5) Uani 0.752(3) 1 d . . P A 1
H12 H 0.544352 1.010554 0.702998 0.145 Uiso 0.752(3) 1 calc R U P A 1
C13 C 0.4624(3) 1.0282(9) 0.6365(4) 0.100(4) Uani 0.752(3) 1 d . . P A 1
O14 O 0.4244(2) 1.0014(6) 0.6843(3) 0.089(2) Uani 0.752(3) 1 d . . P A 1
N15 N 0.4442(3) 1.0612(8) 0.5641(4) 0.111(3) Uani 0.752(3) 1 d . . P A 1
H15 H 0.472570 1.078248 0.532828 0.133 Uiso 0.752(3) 1 calc R U P A 1
N16 N 0.3772(3) 1.0658(8) 0.5436(4) 0.111(3) Uani 0.752(3) 1 d . . P A 1
C17 C 0.3600(4) 1.0926(11) 0.4733(5) 0.121(6) Uani 0.752(3) 1 d . . P A 1
H17 H 0.391833 1.105183 0.438713 0.146 Uiso 0.752(3) 1 calc R U P A 1
C18 C 0.2889(3) 1.1035(6) 0.4472(4) 0.0601(10) Uani 0.752(3) 1 d . . P A 1
C19 C 0.2413(3) 1.0941(6) 0.5015(4) 0.0601(10) Uani 0.752(3) 1 d . . P A 1
H19 H 0.253971 1.082671 0.554655 0.072 Uiso 0.752(3) 1 calc R U P A 1
C20 C 0.1753(3) 1.1019(6) 0.4755(5) 0.0601(10) Uani 0.752(3) 1 d . . P A 1
H20 H 0.143439 1.096502 0.511460 0.072 Uiso 0.752(3) 1 calc R U P A 1
C21 C 0.1558(4) 1.1183(10) 0.3937(6) 0.0601(10) Uani 0.752(3) 1 d . . P A 1
C22 C 0.2034(4) 1.1226(9) 0.3406(5) 0.0601(10) Uani 0.752(3) 1 d . . P A 1
H22 H 0.190814 1.130797 0.286885 0.072 Uiso 0.752(3) 1 calc R U P A 1
C23 C 0.2709(3) 1.1148(5) 0.3663(4) 0.0601(10) Uani 0.752(3) 1 d . . P A 1
H23 H 0.302818 1.117123 0.330143 0.072 Uiso 0.752(3) 1 calc R U P A 1
N27 N -0.05224(13) 0.97714(13) 0.33736(16) 0.0359(7) Uani 1 1 d G . . . .
C28 C -0.01695(16) 0.93224(16) 0.39267(17) 0.0433(10) Uani 1 1 d G . . . .
H28 H 0.010208 0.961546 0.430358 0.052 Uiso 1 1 calc R U . . .
C32 C -0.0913(2) 0.93248(19) 0.2840(2) 0.073(2) Uani 1 1 d G . . . .
H32 H -0.116789 0.962110 0.244896 0.088 Uiso 1 1 calc R U . . .
C29 C -0.0180(2) 0.84499(17) 0.3978(2) 0.0622(15) Uani 1 1 d G . . . .
H29 H 0.007679 0.817208 0.438031 0.075 Uiso 1 1 calc R U . . .
C31 C -0.0958(3) 0.8453(2) 0.2839(3) 0.099(3) Uani 1 1 d G . . . .
H31 H -0.123614 0.817769 0.245603 0.118 Uiso 1 1 calc R U . . .
C30 C -0.0582(2) 0.79919(13) 0.3417(3) 0.080(2) Uani 1 1 d G . . . .
C33A C -0.02622(9) 0.70339(2) 0.33009(12) 2.0(6) Uiso 0.486(12) 1 d G . P B 2
N37A N -0.07195(11) 0.66194(2) 0.29032(13) 0.124(7) Uiso 0.486(12) 1 d DG . P B 2
N36A N -0.08738(12) 0.58289(2) 0.31945(15) 0.28(2) Uiso 0.486(12) 1 d DG . P B 2
H36A H -0.120047 0.555450 0.288413 0.14(7) Uiso 0.486(12) 1 d DG . P B 2
C38A C -0.03662(13) 0.53382(2) 0.35666(16) 0.62(9) Uiso 0.486(12) 1 d DG . P B 2
C41A C 0.01143(13) 0.57472(3) 0.39979(16) 2.0(7) Uiso 0.486(12) 1 d G . P B 2
C42A C 0.00620(11) 0.67101(3) 0.40794(13) 0.91(17) Uiso 0.486(12) 1 d G . P B 2
H42A H -0.020136 0.685774 0.451835 1.097 Uiso 0.486(12) 1 calc R U P B 2
C43A C 0.08348(13) 0.55098(5) 0.4177(2) 0.49(6) Uiso 0.486(12) 1 d G . P B 2
H43A H 0.096153 0.496816 0.395402 0.592 Uiso 0.486(12) 1 calc R U P B 2
C47A C 0.11073(11) 0.62907(6) 0.3782(2) 0.44(5) Uiso 0.486(12) 1 d G . P B 2
H47A H 0.158534 0.631179 0.384356 0.523 Uiso 0.486(12) 1 calc R U P B 2
H47B H 0.095262 0.633259 0.322376 0.523 Uiso 0.486(12) 1 calc R U P B 2
C46A C 0.07960(11) 0.69526(5) 0.42844(17) 0.54(7) Uiso 0.486(12) 1 d G . P B 2
H46A H 0.090626 0.753817 0.416230 0.650 Uiso 0.486(12) 1 calc R U P B 2
C44A C 0.10279(15) 0.66606(7) 0.51438(19) 1.1(2) Uiso 0.486(12) 1 d G . P B 2
H44A H 0.071093 0.681935 0.551441 1.364 Uiso 0.486(12) 1 calc R U P B 2
H44B H 0.145363 0.690202 0.532009 1.364 Uiso 0.486(12) 1 calc R U P B 2
C45A C 0.10750(16) 0.56466(7) 0.5063(2) 0.67(8) Uiso 0.486(12) 1 d G . P B 2
H45A H 0.152398 0.544904 0.518034 0.803 Uiso 0.486(12) 1 calc R U P B 2
H45B H 0.078993 0.536364 0.541081 0.803 Uiso 0.486(12) 1 calc R U P B 2
C50 C -0.0648(5) 0.4419(4) 0.3439(6) 0.108(3) Uani 1 1 d . . . . .
C55 C -0.0904(8) 0.3993(5) 0.2816(7) 0.170(7) Uani 1 1 d . . . . .
H55 H -0.110223 0.427289 0.237419 0.204 Uiso 1 1 calc R U . . .
C51 C -0.01634(17) 0.38954(3) 0.4095(2) 0.171(7) Uani 1 1 d G . . . .
H51 H 0.012715 0.414828 0.447952 0.205 Uiso 1 1 calc R U . . .
C54 C -0.08739(18) 0.31823(3) 0.2832(2) 0.148(5) Uani 1 1 d G . . . .
H54 H -0.108522 0.291537 0.238991 0.177 Uiso 1 1 calc R U . . .
C52 C -0.02411(18) 0.30275(3) 0.4004(2) 0.160(6) Uani 1 1 d G . . . .
H52 H -0.004127 0.267990 0.439885 0.192 Uiso 1 1 calc R U . . .
N53 N -0.05862(19) 0.26584(2) 0.3384(2) 0.0596(12) Uani 1 1 d G . . . .
C24 C 0.08557(2) 1.12350(5) 0.36898(13) 0.0351(8) Uani 1 1 d G . . . .
O25 O 0.04495(5) 1.12400(4) 0.41920(9) 0.0456(8) Uani 1 1 d G . . . .
O26 O 0.06638(4) 1.12405(5) 0.29497(12) 0.0457(8) Uani 1 1 d G . . . .
Cd01 Cd -0.05329(2) 1.12103(2) 0.34198(2) 0.03252(12) Uani 1 1 d G . . . .
C4B C 0.7863(11) 1.135(2) 0.4798(12) 0.051(2) Uani 0.248(3) 1 d G . P A 3
C5B C 0.7991(7) 1.1329(19) 0.5619(13) 0.058(3) Uani 0.248(3) 1 d G . P A 3
H5B H 0.840990 1.118980 0.584511 0.070 Uiso 0.248(3) 1 calc R U P A 3
C6B C 0.7493(7) 1.1520(16) 0.6104(8) 0.069(3) Uani 0.248(3) 1 d G . P A 3
H6B H 0.757876 1.150847 0.665399 0.083 Uiso 0.248(3) 1 calc R U P A 3
C7B C 0.6867(6) 1.1728(18) 0.5767(8) 0.084(3) Uani 0.248(3) 1 d G . P A 3
C8B C 0.6738(7) 1.1746(19) 0.4945(9) 0.097(5) Uani 0.248(3) 1 d G . P A 3
H8B H 0.631922 1.188481 0.471942 0.117 Uiso 0.248(3) 1 calc R U P A 3
C9B C 0.7236(11) 1.155(2) 0.4460(8) 0.073(4) Uani 0.248(3) 1 d G . P A 3
H9B H 0.715035 1.156613 0.391052 0.087 Uiso 0.248(3) 1 calc R U P A 3
C10B C 0.6332(10) 1.194(3) 0.6311(14) 0.106(5) Uani 0.248(3) 1 d . . P A 3
H10B H 0.643215 1.198799 0.685707 0.127 Uiso 0.248(3) 1 calc R U P A 3
N11B N 0.5743(9) 1.204(3) 0.6001(12) 0.114(4) Uani 0.248(3) 1 d . . P A 3
N12B N 0.5305(9) 1.226(3) 0.6528(12) 0.121(5) Uani 0.248(3) 1 d . . P A 3
H12B H 0.545797 1.240824 0.699784 0.145 Uiso 0.248(3) 1 calc R U P A 3
C13B C 0.4623(9) 1.225(3) 0.6353(13) 0.100(4) Uani 0.248(3) 1 d . . P A 3
O14B O 0.4237(7) 1.2395(17) 0.6865(8) 0.089(2) Uani 0.248(3) 1 d . . P A 3
N15B N 0.4454(8) 1.206(2) 0.5573(10) 0.105(12) Uani 0.248(3) 1 d . . P A 3
H15B H 0.474267 1.199266 0.523675 0.126 Uiso 0.248(3) 1 calc R U P A 3
N16B N 0.3812(9) 1.200(2) 0.5374(12) 0.111(3) Uani 0.248(3) 1 d . . P A 3
C17B C 0.3643(11) 1.182(3) 0.4590(15) 0.121(6) Uani 0.248(3) 1 d . . P A 3
H17B H 0.394642 1.180676 0.420962 0.146 Uiso 0.248(3) 1 calc R U P A 3
C18B C 0.2911(6) 1.1655(14) 0.4400(8) 0.0601(10) Uani 0.248(3) 1 d G . P A 3
C19B C 0.2456(7) 1.1556(14) 0.4960(8) 0.0601(10) Uani 0.248(3) 1 d G . P A 3
H19B H 0.258571 1.162792 0.549753 0.072 Uiso 0.248(3) 1 calc R U P A 3
C20B C 0.1806(7) 1.1348(16) 0.4718(11) 0.0601(10) Uani 0.248(3) 1 d G . P A 3
H20B H 0.150079 1.128172 0.509265 0.072 Uiso 0.248(3) 1 calc R U P A 3
C21B C 0.1611(8) 1.124(3) 0.3915(12) 0.0601(10) Uani 0.248(3) 1 d G . P A 3
C22B C 0.2066(10) 1.134(2) 0.3354(9) 0.0601(10) Uani 0.248(3) 1 d G . P A 3
H22B H 0.193627 1.126713 0.281664 0.072 Uiso 0.248(3) 1 calc R U P A 3
C23B C 0.2716(8) 1.1547(15) 0.3597(8) 0.0601(10) Uani 0.248(3) 1 d G . P A 3
H23B H 0.302119 1.161334 0.322150 0.072 Uiso 0.248(3) 1 calc R U P A 3
C33B C -0.0712(6) 0.7096(5) 0.3413(7) 0.069(3) Uiso 0.514(12) 1 d DG . P B 4
N37B N -0.0230(6) 0.6587(6) 0.3815(8) 0.119(6) Uiso 0.514(12) 1 d DG . P B 4
H37B H -0.024471 0.671561 0.434986 0.25(14) Uiso 0.514(12) 1 d DG . P B 4
N36B N -0.0218(6) 0.5731(6) 0.3632(8) 0.154(8) Uiso 0.514(12) 1 d DG . P B 4
C38B C -0.0775(7) 0.5372(5) 0.3457(8) 0.076(4) Uiso 0.514(12) 1 d G . P B 4
C41B C -0.1418(6) 0.5837(8) 0.3502(14) 1.2(3) Uiso 0.514(12) 1 d G . P B 4
H41B H -0.155049 0.582936 0.404621 1.483 Uiso 0.514(12) 1 calc R U P B 4
C42B C -0.1303(6) 0.6747(8) 0.3232(12) 2.0(6) Uiso 0.514(12) 1 d G . P B 4
C43B C -0.2002(9) 0.5566(13) 0.290(2) 2.0(6) Uiso 0.514(12) 1 d G . P B 4
H43B H -0.204837 0.495545 0.282384 2.400 Uiso 0.514(12) 1 calc R U P B 4
C47B C -0.1807(15) 0.6053(14) 0.2182(18) 2.0(8) Uiso 0.514(12) 1 d G . P B 4
H47C H -0.212894 0.599241 0.172714 2.400 Uiso 0.514(12) 1 calc R U P B 4
H47D H -0.137338 0.589549 0.203588 2.400 Uiso 0.514(12) 1 calc R U P B 4
C46B C -0.1815(11) 0.6938(12) 0.2547(19) 2.0(8) Uiso 0.514(12) 1 d G . P B 4
H46B H -0.169779 0.739611 0.219507 2.400 Uiso 0.514(12) 1 calc R U P B 4
C44B C -0.2521(8) 0.6991(17) 0.282(3) 2.0(6) Uiso 0.514(12) 1 d G . P B 4
H44C H -0.283842 0.715972 0.238808 2.400 Uiso 0.514(12) 1 calc R U P B 4
H44D H -0.254112 0.738236 0.325979 2.400 Uiso 0.514(12) 1 calc R U P B 4
C45B C -0.2643(6) 0.6031(17) 0.309(3) 0.50(6) Uiso 0.514(12) 1 d G . P B 4
H45C H -0.270273 0.600190 0.365706 0.600 Uiso 0.514(12) 1 calc R U P B 4
H45D H -0.302728 0.578960 0.279622 0.600 Uiso 0.514(12) 1 calc R U P B 4

loop_
_atom_site_aniso_label
_atom_site_aniso_U_11
_atom_site_aniso_U_22
_atom_site_aniso_U_33
_atom_site_aniso_U_23
_atom_site_aniso_U_13
_atom_site_aniso_U_12
O1 0.0295(15) 0.061(2) 0.0440(17) 0.0034(14) 0.0051(13) 0.0015(13)
O2 0.0241(14) 0.067(2) 0.0532(19) -0.0013(15) 0.0000(13) -0.0026(13)
C3 0.0267(19) 0.046(2) 0.051(2) 0.0036(18) 0.0050(17) -0.0001(15)
C4 0.023(2) 0.089(7) 0.040(3) 0.010(3) 0.0018(19) 0.002(3)
C5 0.018(2) 0.116(9) 0.040(3) 0.017(4) -0.0005(18) 0.005(3)
C6 0.027(3) 0.142(8) 0.038(3) 0.023(4) -0.002(2) 0.003(4)
C7 0.024(3) 0.189(10) 0.037(3) 0.031(5) -0.001(2) 0.005(5)
C8 0.017(2) 0.235(15) 0.040(3) 0.042(6) -0.002(2) 0.003(5)
C9 0.027(3) 0.157(12) 0.033(3) 0.024(4) 0.001(2) 0.009(4)
C10 0.023(3) 0.255(15) 0.039(3) 0.032(6) 0.000(2) 0.006(5)
N11 0.025(3) 0.274(14) 0.041(3) 0.035(5) 0.000(2) 0.001(5)
N12 0.017(2) 0.301(15) 0.044(3) 0.033(5) 0.001(2) 0.000(4)
C13 0.017(3) 0.243(14) 0.040(3) 0.009(5) 0.002(2) 0.002(4)
O14 0.0223(19) 0.211(8) 0.033(2) -0.005(3) -0.0003(16) -0.006(3)
N15 0.020(2) 0.262(9) 0.050(2) 0.021(4) -0.0009(17) 0.008(3)
N16 0.020(2) 0.262(9) 0.050(2) 0.021(4) -0.0009(17) 0.008(3)
C17 0.021(3) 0.304(19) 0.039(4) 0.027(7) 0.001(3) 0.009(6)
C18 0.0248(11) 0.115(3) 0.0403(12) -0.0033(17) -0.0007(9) 0.0070(15)
C19 0.0248(11) 0.115(3) 0.0403(12) -0.0033(17) -0.0007(9) 0.0070(15)
C20 0.0248(11) 0.115(3) 0.0403(12) -0.0033(17) -0.0007(9) 0.0070(15)
C21 0.0248(11) 0.115(3) 0.0403(12) -0.0033(17) -0.0007(9) 0.0070(15)
C22 0.0248(11) 0.115(3) 0.0403(12) -0.0033(17) -0.0007(9) 0.0070(15)
C23 0.0248(11) 0.115(3) 0.0403(12) -0.0033(17) -0.0007(9) 0.0070(15)
N27 0.0335(17) 0.0275(16) 0.0455(19) -0.0005(13) -0.0031(15) -0.0022(12)
C28 0.040(2) 0.040(2) 0.049(2) 0.0041(18) -0.0015(19) 0.0006(18)
C32 0.090(5) 0.043(3) 0.078(4) 0.007(3) -0.042(4) -0.016(3)
C29 0.073(4) 0.041(3) 0.074(4) 0.016(3) 0.012(3) 0.020(3)
C31 0.143(8) 0.049(4) 0.096(5) -0.012(4) -0.038(5) -0.030(4)
C30 0.115(6) 0.033(3) 0.092(5) -0.005(3) 0.010(5) -0.008(3)
C50 0.147(9) 0.036(3) 0.143(9) -0.004(4) 0.031(7) 0.006(4)
C55 0.317(19) 0.038(3) 0.134(9) -0.001(5) -0.101(10) 0.036(7)
C51 0.29(2) 0.062(5) 0.147(11) -0.016(6) -0.054(12) -0.053(8)
C54 0.241(14) 0.050(4) 0.133(8) -0.008(5) -0.098(9) 0.016(6)
C52 0.246(16) 0.047(4) 0.171(11) -0.019(5) -0.071(10) -0.002(6)
N53 0.075(3) 0.0268(19) 0.078(3) -0.0034(18) 0.012(3) -0.0009(18)
C24 0.0272(18) 0.0314(19) 0.046(2) -0.0043(15) -0.0026(15) -0.0002(13)
O25 0.0249(14) 0.056(2) 0.0556(19) -0.0030(14) 0.0041(13) -0.0002(12)
O26 0.0264(14) 0.061(2) 0.0475(17) -0.0105(14) -0.0090(13) 0.0015(12)
Cd01 0.02134(16) 0.02660(17) 0.0494(2) 0.00037(11) 0.00197(11) -0.00027(9)
C4B 0.023(2) 0.089(7) 0.040(3) 0.010(3) 0.0018(19) 0.002(3)
C5B 0.018(2) 0.116(9) 0.040(3) 0.017(4) -0.0005(18) 0.005(3)
C6B 0.027(3) 0.142(8) 0.038(3) 0.023(4) -0.002(2) 0.003(4)
C7B 0.024(3) 0.189(10) 0.037(3) 0.031(5) -0.001(2) 0.005(5)
C8B 0.017(2) 0.235(15) 0.040(3) 0.042(6) -0.002(2) 0.003(5)
C9B 0.027(3) 0.157(12) 0.033(3) 0.024(4) 0.001(2) 0.009(4)
C10B 0.023(3) 0.255(15) 0.039(3) 0.032(6) 0.000(2) 0.006(5)
N11B 0.025(3) 0.274(14) 0.041(3) 0.035(5) 0.000(2) 0.001(5)
N12B 0.017(2) 0.301(15) 0.044(3) 0.033(5) 0.001(2) 0.000(4)
C13B 0.017(3) 0.243(14) 0.040(3) 0.009(5) 0.002(2) 0.002(4)
O14B 0.0223(19) 0.211(8) 0.033(2) -0.005(3) -0.0003(16) -0.006(3)
N15B 0.014(7) 0.27(4) 0.027(8) -0.006(13) -0.003(6) 0.002(12)
N16B 0.020(2) 0.262(9) 0.050(2) 0.021(4) -0.0009(17) 0.008(3)
C17B 0.021(3) 0.304(19) 0.039(4) 0.027(7) 0.001(3) 0.009(6)
C18B 0.0248(11) 0.115(3) 0.0403(12) -0.0033(17) -0.0007(9) 0.0070(15)
C19B 0.0248(11) 0.115(3) 0.0403(12) -0.0033(17) -0.0007(9) 0.0070(15)
C20B 0.0248(11) 0.115(3) 0.0403(12) -0.0033(17) -0.0007(9) 0.0070(15)
C21B 0.0248(11) 0.115(3) 0.0403(12) -0.0033(17) -0.0007(9) 0.0070(15)
C22B 0.0248(11) 0.115(3) 0.0403(12) -0.0033(17) -0.0007(9) 0.0070(15)
C23B 0.0248(11) 0.115(3) 0.0403(12) -0.0033(17) -0.0007(9) 0.0070(15)

loop_
_atom_type_symbol
_atom_type_description
_atom_type_scat_dispersion_real
_atom_type_scat_dispersion_imag
_atom_type_scat_source
C C 0.0033 0.0016 'International Tables Vol C Tables 4.2.6.8 and 6.1.1.4'
H H 0.0000 0.0000 'International Tables Vol C Tables 4.2.6.8 and 6.1.1.4'
N N 0.0061 0.0033 'International Tables Vol C Tables 4.2.6.8 and 6.1.1.4'
O O 0.0106 0.0060 'International Tables Vol C Tables 4.2.6.8 and 6.1.1.4'
Cd Cd -0.8075 1.2024 'International Tables Vol C Tables 4.2.6.8 and 6.1.1.4'

loop_
_geom_angle_atom_site_label_1
_geom_angle_atom_site_label_2
_geom_angle_atom_site_label_3
_geom_angle
_geom_angle_site_symmetry_1
_geom_angle_site_symmetry_3
_geom_angle_publ_flag
C3 O1 Cd01 88.4(5) . 1_655 ?
C3 O2 Cd01 93.6(4) . 1_655 ?
O2 C3 O1 123.4(4) . . ?
O2 C3 C4B 120.5(11) . . ?
O1 C3 C4B 115.3(11) . . ?
O2 C3 C4 117.6(5) . . ?
O1 C3 C4 118.9(5) . . ?
O2 C3 Cd01 59.3(4) . 1_655 ?
O1 C3 Cd01 64.1(4) . 1_655 ?
C4 C3 Cd01 176.0(5) . 1_655 ?
C5 C4 C9 119.5(6) . . ?
C5 C4 C3 120.0(7) . . ?
C9 C4 C3 120.5(7) . . ?
C4 C5 C6 119.3(6) . . ?
C4 C5 H5 120.3 . . ?
C6 C5 H5 120.3 . . ?
C5 C6 C7 121.0(6) . . ?
C5 C6 H6 119.5 . . ?
C7 C6 H6 119.5 . . ?
C8 C7 C6 118.9(7) . . ?
C8 C7 C10 122.3(6) . . ?
C6 C7 C10 118.8(6) . . ?
C9 C8 C7 119.9(6) . . ?
C9 C8 H8 120.0 . . ?
C7 C8 H8 120.1 . . ?
C8 C9 C4 121.0(6) . . ?
C8 C9 H9 119.5 . . ?
C4 C9 H9 119.5 . . ?
N11 C10 C7 120.5(7) . . ?
N11 C10 H10 119.8 . . ?
C7 C10 H10 119.7 . . ?
C10 N11 N12 114.3(7) . . ?
C13 N12 N11 120.4(7) . . ?
C13 N12 H12 119.8 . . ?
N11 N12 H12 119.8 . . ?
O14 C13 N15 125.7(6) . . ?
O14 C13 N12 119.8(7) . . ?
N15 C13 N12 114.5(7) . . ?
C13 N15 N16 115.9(7) . . ?
C13 N15 H15 122.1 . . ?
N16 N15 H15 122.0 . . ?
C17 N16 N15 115.8(7) . . ?
N16 C17 C18 119.6(7) . . ?
N16 C17 H17 120.2 . . ?
C18 C17 H17 120.2 . . ?
C23 C18 C19 121.3(6) . . ?
C23 C18 C17 118.0(6) . . ?
C19 C18 C17 120.4(6) . . ?
C20 C19 C18 119.4(6) . . ?
C20 C19 H19 120.3 . . ?
C18 C19 H19 120.3 . . ?
C19 C20 C21 120.3(6) . . ?
C19 C20 H20 119.9 . . ?
C21 C20 H20 119.9 . . ?
C22 C21 C20 119.1(6) . . ?
C22 C21 C24 122.6(7) . . ?
C20 C21 C24 118.1(7) . . ?
C21 C22 C23 121.1(7) . . ?
C21 C22 H22 119.4 . . ?
C23 C22 H22 119.5 . . ?
C18 C23 C22 118.6(6) . . ?
C18 C23 H23 120.7 . . ?
C22 C23 H23 120.7 . . ?
C28 N27 C32 116.1 . . ?
C28 N27 Cd01 120.99(14) . . ?
C32 N27 Cd01 122.67(14) . . ?
N27 C28 C29 124.5 . . ?
N27 C28 H28 117.8 . . ?
C29 C28 H28 117.8 . . ?
N27 C32 C31 124.0 . . ?
N27 C32 H32 118.0 . . ?
C31 C32 H32 118.0 . . ?
C28 C29 C30 119.0 . . ?
C28 C29 H29 120.5 . . ?
C30 C29 H29 120.5 . . ?
C32 C31 C30 119.3 . . ?
C32 C31 H31 120.3 . . ?
C30 C31 H31 120.3 . . ?
C31 C30 C29 117.2 . . ?
C31 C30 C33B 115.0(5) . . ?
C29 C30 C33B 127.5(5) . . ?
C31 C30 C33A 126.2(2) . . ?
C29 C30 C33A 109.8(3) . . ?
N37A C33A C42A 121.7 . . ?
N37A C33A C30 104.74(15) . . ?
C42A C33A C30 110.63(15) . . ?
C33A N37A N36A 116.9 . . ?
N37A N36A C38A 118.6 . . ?
N37A N36A H36A 113.5 . . ?
C38A N36A H36A 117.6 . . ?
C41A C38A N36A 117.0 . . ?
C41A C38A C50 139.9(4) . . ?
N36A C38A C50 101.9(4) . . ?
C38A C41A C43A 129.6 . . ?
C38A C41A C42A 118.5 . . ?
C43A C41A C42A 107.5 . . ?
C33A C42A C41A 106.7 . . ?
C33A C42A C46A 116.8 . . ?
C41A C42A C46A 101.1 . . ?
C33A C42A H42A 110.6 . . ?
C41A C42A H42A 110.6 . . ?
C46A C42A H42A 110.6 . . ?
C41A C43A C47A 95.4 . . ?
C41A C43A C45A 112.1 . . ?
C47A C43A C45A 102.2 . . ?
C41A C43A H43A 115.0 . . ?
C47A C43A H43A 115.0 . . ?
C45A C43A H43A 115.0 . . ?
C46A C47A C43A 97.4 . . ?
C46A C47A H47A 112.3 . . ?
C43A C47A H47A 112.3 . . ?
C46A C47A H47B 112.3 . . ?
C43A C47A H47B 112.3 . . ?
H47A C47A H47B 109.9 . . ?
C47A C46A C42A 98.3 . . ?
C47A C46A C44A 102.0 . . ?
C42A C46A C44A 110.0 . . ?
C47A C46A H46A 114.9 . . ?
C42A C46A H46A 114.9 . . ?
C44A C46A H46A 114.9 . . ?
C46A C44A C45A 103.4 . . ?
C46A C44A H44A 111.1 . . ?
C45A C44A H44A 111.1 . . ?
C46A C44A H44B 111.1 . . ?
C45A C44A H44B 111.1 . . ?
H44A C44A H44B 109.0 . . ?
C43A C45A C44A 101.8 . . ?
C43A C45A H45A 111.4 . . ?
C44A C45A H45A 111.4 . . ?
C43A C45A H45B 111.4 . . ?
C44A C45A H45B 111.4 . . ?
H45A C45A H45B 109.3 . . ?
C55 C50 C38B 117.7(9) . . ?
C55 C50 C38A 134.2(9) . . ?
C55 C50 C51 116.9(6) . . ?
C38B C50 C51 125.2(8) . . ?
C38A C50 C51 100.6(6) . . ?
C54 C55 C50 118.7(8) . . ?
C54 C55 H55 120.6 . . ?
C50 C55 H55 120.6 . . ?
C52 C51 C50 111.6(3) . . ?
C52 C51 H51 124.2 . . ?
C50 C51 H51 124.2 . . ?
C55 C54 N53 130.4(5) . . ?
C55 C54 H54 114.8 . . ?
N53 C54 H54 114.8 . . ?
N53 C52 C51 124.2 . . ?
N53 C52 H52 117.9 . . ?
C51 C52 H52 117.9 . . ?
C54 N53 C52 116.1 . . ?
C54 N53 Cd01 130.7 . 1_545 ?
C52 N53 Cd01 113.2 . 1_545 ?
O25 C24 O26 120.4 . . ?
O25 C24 C21 120.2(4) . . ?
O26 C24 C21 119.3(4) . . ?
O25 C24 C21B 122.7(8) . . ?
O26 C24 C21B 116.9(8) . . ?
C24 O25 Cd01 102.3 . . ?
C24 O26 Cd01 168.76(12) . 2 ?
C24 O26 Cd01 85.2 . . ?
Cd01 O26 Cd01 105.85(12) 2 . ?
N27 Cd01 O25 91.70(6) . . ?
N27 Cd01 N53 176.07(6) . 1_565 ?
O25 Cd01 N53 91.8 . 1_565 ?
N27 Cd01 O26 89.26(7) . 2 ?
O25 Cd01 O26 126.14(10) . 2 ?
N53 Cd01 O26 87.2 1_565 2 ?
N27 Cd01 O2 93.40(11) . 1_455 ?
O25 Cd01 O2 84.33(9) . 1_455 ?
N53 Cd01 O2 88.73(8) 1_565 1_455 ?
O26 Cd01 O2 149.35(9) 2 1_455 ?
N27 Cd01 O1 88.62(11) . 1_455 ?
O25 Cd01 O1 138.88(10) . 1_455 ?
N53 Cd01 O1 89.92(8) 1_565 1_455 ?
O26 Cd01 O1 94.98(9) 2 1_455 ?
O2 Cd01 O1 54.63(11) 1_455 1_455 ?
N27 Cd01 O26 89.78(8) . . ?
O25 Cd01 O26 52.1 . . ?
N53 Cd01 O26 91.0 1_565 . ?
O26 Cd01 O26 74.10(10) 2 . ?
O2 Cd01 O26 136.36(9) 1_455 . ?
O1 Cd01 O26 168.99(10) 1_455 . ?
N27 Cd01 C3 91.25(12) . 1_455 ?
O25 Cd01 C3 111.36(12) . 1_455 ?
N53 Cd01 C3 89.14(9) 1_565 1_455 ?
O26 Cd01 C3 122.45(11) 2 1_455 ?
O2 Cd01 C3 27.06(13) 1_455 1_455 ?
O1 Cd01 C3 27.57(13) 1_455 1_455 ?
O26 Cd01 C3 163.42(12) . 1_455 ?
C5B C4B C9B 120.0 . . ?
C5B C4B C3 116.7(15) . . ?
C9B C4B C3 123.1(14) . . ?
C6B C5B C4B 120.0 . . ?
C6B C5B H5B 120.0 . . ?
C4B C5B H5B 120.0 . . ?
C5B C6B C7B 120.0 . . ?
C5B C6B H6B 120.0 . . ?
C7B C6B H6B 120.0 . . ?
C6B C7B C8B 120.0 . . ?
C6B C7B C10B 118.9(13) . . ?
C8B C7B C10B 121.1(13) . . ?
C9B C8B C7B 120.0 . . ?
C9B C8B H8B 120.0 . . ?
C7B C8B H8B 120.0 . . ?
C8B C9B C4B 120.0 . . ?
C8B C9B H9B 120.0 . . ?
C4B C9B H9B 120.0 . . ?
N11B C10B C7B 118(2) . . ?
N11B C10B H10B 120.8 . . ?
C7B C10B H10B 120.8 . . ?
C10B N11B N12B 114(2) . . ?
N11B N12B C13B 124(2) . . ?
N11B N12B H12B 118.0 . . ?
C13B N12B H12B 118.0 . . ?
O14B C13B N15B 126.2(18) . . ?
O14B C13B N12B 122(2) . . ?
N15B C13B N12B 112(2) . . ?
N16B N15B C13B 115.0(18) . . ?
N16B N15B H15B 122.5 . . ?
C13B N15B H15B 122.5 . . ?
N15B N16B C17B 115.0(19) . . ?
N16B C17B C18B 113.7(19) . . ?
N16B C17B H17B 123.2 . . ?
C18B C17B H17B 123.2 . . ?
C19B C18B C23B 120.0 . . ?
C19B C18B C17B 125.1(13) . . ?
C23B C18B C17B 114.8(13) . . ?
C18B C19B C20B 120.0 . . ?
C18B C19B H19B 120.0 . . ?
C20B C19B H19B 120.0 . . ?
C21B C20B C19B 120.0 . . ?
C21B C20B H20B 120.0 . . ?
C19B C20B H20B 120.0 . . ?
C20B C21B C22B 120.0 . . ?
C20B C21B C24 115.6(12) . . ?
C22B C21B C24 122.6(12) . . ?
C23B C22B C21B 120.0 . . ?
C23B C22B H22B 120.0 . . ?
C21B C22B H22B 120.0 . . ?
C22B C23B C18B 120.0 . . ?
C22B C23B H23B 120.0 . . ?
C18B C23B H23B 120.0 . . ?
C42B C33B N37B 117.0 . . ?
C42B C33B C30 124.7(8) . . ?
N37B C33B C30 116.3(8) . . ?
N36B N37B C33B 118.6 . . ?
N36B N37B H37B 115.6 . . ?
C33B N37B H37B 105.5 . . ?
C38B N36B N37B 116.9 . . ?
N36B C38B C41B 121.7 . . ?
N36B C38B C50 107.1(9) . . ?
C41B C38B C50 129.1(9) . . ?
C38B C41B C42B 106.7 . . ?
C38B C41B C43B 116.8 . . ?
C42B C41B C43B 101.1 . . ?
C38B C41B H41B 110.6 . . ?
C42B C41B H41B 110.6 . . ?
C43B C41B H41B 110.6 . . ?
C33B C42B C46B 129.6 . . ?
C33B C42B C41B 118.5 . . ?
C46B C42B C41B 107.5 . . ?
C47B C43B C41B 98.3 . . ?
C47B C43B C45B 102.0 . . ?
C41B C43B C45B 110.0 . . ?
C47B C43B H43B 114.9 . . ?
C41B C43B H43B 114.9 . . ?
C45B C43B H43B 114.9 . . ?
C43B C47B C46B 97.4 . . ?
C43B C47B H47C 112.3 . . ?
C46B C47B H47C 112.3 . . ?
C43B C47B H47D 112.3 . . ?
C46B C47B H47D 112.3 . . ?
H47C C47B H47D 109.9 . . ?
C42B C46B C47B 95.4 . . ?
C42B C46B C44B 112.1 . . ?
C47B C46B C44B 102.2 . . ?
C42B C46B H46B 115.0 . . ?
C47B C46B H46B 115.0 . . ?
C44B C46B H46B 115.0 . . ?
C46B C44B C45B 101.8 . . ?
C46B C44B H44C 111.4 . . ?
C45B C44B H44C 111.4 . . ?
C46B C44B H44D 111.4 . . ?
C45B C44B H44D 111.4 . . ?
H44C C44B H44D 109.3 . . ?
C43B C45B C44B 103.4 . . ?
C43B C45B H45C 111.1 . . ?
C44B C45B H45C 111.1 . . ?
C43B C45B H45D 111.1 . . ?
C44B C45B H45D 111.1 . . ?
H45C C45B H45D 109.0 . . ?

loop_
_geom_bond_atom_site_label_1
_geom_bond_atom_site_label_2
_geom_bond_distance
_geom_bond_site_symmetry_2
_geom_bond_publ_flag
O1 C3 1.263(6) . ?
O1 Cd01 2.454(4) 1_655 ?
O2 C3 1.244(6) . ?
O2 Cd01 2.350(15) 1_655 ?
C3 C4B 1.463(14) . ?
C3 C4 1.527(9) . ?
C3 Cd01 2.728(10) 1_655 ?
C4 C5 1.376(9) . ?
C4 C9 1.398(9) . ?
C5 C6 1.382(9) . ?
C5 H5 0.9300 . ?
C6 C7 1.398(9) . ?
C6 H6 0.9300 . ?
C7 C8 1.383(9) . ?
C7 C10 1.454(10) . ?
C8 C9 1.367(10) . ?
C8 H8 0.9300 . ?
C9 H9 0.9300 . ?
C10 N11 1.283(9) . ?
C10 H10 0.9300 . ?
N11 N12 1.385(10) . ?
N12 C13 1.372(8) . ?
N12 H12 0.8600 . ?
C13 O14 1.240(10) . ?
C13 N15 1.351(11) . ?
N15 N16 1.380(8) . ?
N15 H15 0.8600 . ?
N16 C17 1.280(11) . ?
C17 C18 1.487(9) . ?
C17 H17 0.9300 . ?
C18 C23 1.394(9) . ?
C18 C19 1.397(9) . ?
C19 C20 1.382(9) . ?
C19 H19 0.9300 . ?
C20 C21 1.428(10) . ?
C20 H20 0.9300 . ?
C21 C22 1.377(10) . ?
C21 C24 1.457(8) . ?
C22 C23 1.411(9) . ?
C22 H22 0.9300 . ?
C23 H23 0.9300 . ?
N27 C28 1.3331 . ?
N27 C32 1.3494 . ?
N27 Cd01 2.280(2) . ?
C28 C29 1.3845 . ?
C28 H28 0.9300 . ?
C32 C31 1.3829 . ?
C32 H32 0.9300 . ?
C29 C30 1.4002 . ?
C29 H29 0.9300 . ?
C31 C30 1.3940 . ?
C31 H31 0.9300 . ?
C30 C33B 1.444(9) . ?
C30 C33A 1.668(3) . ?
C33A N37A 1.2803 . ?
C33A C42A 1.5087 . ?
N37A N36A 1.3906 . ?
N36A C38A 1.3977 . ?
N36A H36A 0.9193 . ?
C38A C41A 1.3351 . ?
C38A C50 1.572(8) . ?
C41A C43A 1.5187 . ?
C41A C42A 1.5352 . ?
C42A C46A 1.5523 . ?
C42A H42A 0.9800 . ?
C43A C47A 1.5313 . ?
C43A C45A 1.5487 . ?
C43A H43A 0.9800 . ?
C47A C46A 1.5207 . ?
C47A H47A 0.9700 . ?
C47A H47B 0.9700 . ?
C46A C44A 1.5568 . ?
C46A H46A 0.9800 . ?
C44A C45A 1.6148 . ?
C44A H44A 0.9700 . ?
C44A H44B 0.9700 . ?
C45A H45A 0.9700 . ?
C45A H45B 0.9700 . ?
C50 C55 1.319(13) . ?
C50 C38B 1.531(11) . ?
C50 C51 1.643(10) . ?
C55 C54 1.284(8) . ?
C55 H55 0.9300 . ?
C51 C52 1.3900 . ?
C51 H51 0.9300 . ?
C54 N53 1.3436 . ?
C54 H54 0.9300 . ?
C52 N53 1.3437 . ?
C52 H52 0.9300 . ?
N53 Cd01 2.2959 1_545 ?
C24 O25 1.2345 . ?
C24 O26 1.2767 . ?
C24 C21B 1.551(15) . ?
O25 Cd01 2.2911 . ?
O26 Cd01 2.305(4) 2 ?
O26 Cd01 2.6269 . ?
C4B C5B 1.3900 . ?
C4B C9B 1.3900 . ?
C5B C6B 1.3900 . ?
C5B H5B 0.9300 . ?
C6B C7B 1.3900 . ?
C6B H6B 0.9300 . ?
C7B C8B 1.3900 . ?
C7B C10B 1.52(3) . ?
C8B C9B 1.3900 . ?
C8B H8B 0.9300 . ?
C9B H9B 0.9300 . ?
C10B N11B 1.28(3) . ?
C10B H10B 0.9300 . ?
N11B N12B 1.36(3) . ?
N12B C13B 1.39(2) . ?
N12B H12B 0.8600 . ?
C13B O14B 1.24(3) . ?
C13B N15B 1.37(3) . ?
N15B N16B 1.32(2) . ?
N15B H15B 0.8600 . ?
N16B C17B 1.37(4) . ?
C17B C18B 1.52(3) . ?
C17B H17B 0.9300 . ?
C18B C19B 1.3900 . ?
C18B C23B 1.3900 . ?
C19B C20B 1.3900 . ?
C19B H19B 0.9300 . ?
C20B C21B 1.3900 . ?
C20B H20B 0.9300 . ?
C21B C22B 1.3900 . ?
C22B C23B 1.3900 . ?
C22B H22B 0.9300 . ?
C23B H23B 0.9300 . ?
C33B C42B 1.3351 . ?
C33B N37B 1.3977 . ?
N37B N36B 1.3907 . ?
N37B H37B 0.9287 . ?
N36B C38B 1.2803 . ?
C38B C41B 1.5087 . ?
C41B C42B 1.5351 . ?
C41B C43B 1.5523 . ?
C41B H41B 0.9800 . ?
C42B C46B 1.5188 . ?
C43B C47B 1.5207 . ?
C43B C45B 1.5567 . ?
C43B H43B 0.9800 . ?
C47B C46B 1.5313 . ?
C47B H47C 0.9700 . ?
C47B H47D 0.9700 . ?
C46B C44B 1.5486 . ?
C46B H46B 0.9800 . ?
C44B C45B 1.6149 . ?
C44B H44C 0.9700 . ?
C44B H44D 0.9700 . ?
C45B H45C 0.9700 . ?
C45B H45D 0.9700 . ?
